data_4513189
loop_
_publ_author_name
'Thakur, Tejender S.'
'Singh, Shiv Shankar'

_publ_section_title
;
 Studying the Role of C&#x2550;O&#x00B7;&#x00B7;&#x00B7;C&#x2550;O,
 C&#x2550;O&#x00B7;&#x00B7;&#x00B7;N--O, and
 N--O&#x00B7;&#x00B7;&#x00B7;N--O Dipole--Dipole Interactions in the
 Crystal Packing of 4-Nitrobenzoic Acid and
 3,3&#x2032;-Dinitrobenzophenone Polymorphs: An Experimental Charge
 Density Study
;
_journal_issue 7
_journal_name_full 'Crystal Growth &amp; Design'
_journal_page_first 3280
_journal_paper_doi 10.1021/acs.cgd.5b00408
_journal_volume 15
_journal_year 2015
_chemical_formula_moiety 'C13 H8 N2 O5'
_chemical_formula_sum 'C13 H8 N2 O5'
_chemical_formula_weight 272.22
_space_group_crystal_system triclinic
_space_group_IT_number 2
_symmetry_Int_Tables_number 2
_symmetry_space_group_name_Hall '-P 1'
_symmetry_space_group_name_H-M 'P -1'
_audit_conform_dict_location ftp://ftp.iucr.org/pub/cif_core.dic
_audit_conform_dict_name cif_core.dic
_audit_conform_dict_version 2.3
_audit_creation_date '24-Apr-04 T11:45:09-00:00'
_audit_creation_method 'XD routine XDCIF'
_cell_angle_alpha 75.53(3)
_cell_angle_beta 83.95(5)
_cell_angle_gamma 69.20(3)
_cell_formula_units_Z 2
_cell_length_a 7.509(4)
_cell_length_b 7.967(5)
_cell_length_c 10.623(8)
_cell_measurement_reflns_used 472
_cell_measurement_temperature 100(2)
_cell_measurement_theta_max 57.90
_cell_measurement_theta_min 3.00
_cell_volume 575.2(7)
_computing_molecular_graphics 'Volkov et al, (2006)'
_computing_publication_material 'Volkov et al, (2006)'
_computing_structure_refinement 'Volkov et al, (2006)'
_diffrn_ambient_temperature 100(2)
_diffrn_detector CCD
_diffrn_detector_area_resol_mean 28.5714
_diffrn_measured_fraction_theta_full 0.884
_diffrn_measured_fraction_theta_max 0.884
_diffrn_measurement_details
;
scan:
    Number of images: 240
               Slice: -45.0000 - 75.0000
         Image width: 0.5000
            Exp time: 4.0000
       Rotation axis: Omega
               Omega: 0.0000
               Kappa: 50.0000
                 Phi: 0.0000
                 XTD: 40.0268
              2theta: -14.6030
scan:
    Number of images: 240
               Slice: -45.0000 - 75.0000
         Image width: 0.5000
            Exp time: 4.0000
       Rotation axis: Omega
               Omega: 0.0000
               Kappa: 50.0000
                 Phi: 90.0000
                 XTD: 40.0268
              2theta: -14.6030
scan:
    Number of images: 240
               Slice: -45.0000 - 75.0000
         Image width: 0.5000
            Exp time: 4.0000
       Rotation axis: Omega
               Omega: 0.0000
               Kappa: 50.0000
                 Phi: 180.0000
                 XTD: 40.0268
              2theta: -14.6030
scan:
    Number of images: 240
               Slice: -45.0000 - 75.0000
         Image width: 0.5000
            Exp time: 4.0000
       Rotation axis: Omega
               Omega: 0.0000
               Kappa: 50.0000
                 Phi: 270.0000
                 XTD: 40.0268
              2theta: -14.6030
scan:
    Number of images: 240
               Slice: -65.0000 - 55.0000
         Image width: 0.5000
            Exp time: 12.0000
       Rotation axis: Omega
               Omega: 0.0000
               Kappa: 50.0000
                 Phi: 0.0000
                 XTD: 40.0268
              2theta: -34.6030
scan:
    Number of images: 240
               Slice: -65.0000 - 55.0000
         Image width: 0.5000
            Exp time: 12.0000
       Rotation axis: Omega
               Omega: 0.0000
               Kappa: 50.0000
                 Phi: 45.0000
                 XTD: 40.0268
              2theta: -34.6030
scan:
    Number of images: 240
               Slice: -65.0000 - 55.0000
         Image width: 0.5000
            Exp time: 12.0000
       Rotation axis: Omega
               Omega: 0.0000
               Kappa: 50.0000
                 Phi: 90.0000
                 XTD: 40.0268
              2theta: -34.6030
scan:
    Number of images: 240
               Slice: -65.0000 - 55.0000
         Image width: 0.5000
            Exp time: 12.0000
       Rotation axis: Omega
               Omega: 0.0000
               Kappa: 50.0000
                 Phi: 135.0000
                 XTD: 40.0268
              2theta: -34.6030
scan:
    Number of images: 240
               Slice: -65.0000 - 55.0000
         Image width: 0.5000
            Exp time: 12.0000
       Rotation axis: Omega
               Omega: 0.0000
               Kappa: 50.0000
                 Phi: 180.0000
                 XTD: 40.0268
              2theta: -34.6030
scan:
    Number of images: 240
               Slice: -65.0000 - 55.0000
         Image width: 0.5000
            Exp time: 12.0000
       Rotation axis: Omega
               Omega: 0.0000
               Kappa: 50.0000
                 Phi: 270.0000
                 XTD: 40.0268
              2theta: -34.6030
scan:
    Number of images: 240
               Slice: -105.0000 - 15.0000
         Image width: 0.5000
            Exp time: 40.0000
       Rotation axis: Omega
               Omega: 0.0000
               Kappa: 50.0000
                 Phi: 0.0000
                 XTD: 40.0268
              2theta: -74.6030
scan:
    Number of images: 240
               Slice: -105.0000 - 15.0000
         Image width: 0.5000
            Exp time: 40.0000
       Rotation axis: Omega
               Omega: 0.0000
               Kappa: 50.0000
                 Phi: 45.0000
                 XTD: 40.0268
              2theta: -74.6030
scan:
    Number of images: 240
               Slice: -105.0000 - 15.0000
         Image width: 0.5000
            Exp time: 40.0000
       Rotation axis: Omega
               Omega: 0.0000
               Kappa: 50.0000
                 Phi: 90.0000
                 XTD: 40.0268
              2theta: -74.6030
scan:
    Number of images: 240
               Slice: -105.0000 - 15.0000
         Image width: 0.5000
            Exp time: 40.0000
       Rotation axis: Omega
               Omega: 0.0000
               Kappa: 50.0000
                 Phi: 135.0000
                 XTD: 40.0268
              2theta: -74.6030
scan:
    Number of images: 240
               Slice: -105.0000 - 15.0000
         Image width: 0.5000
            Exp time: 40.0000
       Rotation axis: Omega
               Omega: 0.0000
               Kappa: 50.0000
                 Phi: 180.0000
                 XTD: 40.0268
              2theta: -74.6030
scan:
    Number of images: 240
               Slice: -105.0000 - 15.0000
         Image width: 0.5000
            Exp time: 40.0000
       Rotation axis: Omega
               Omega: 0.0000
               Kappa: 50.0000
                 Phi: 270.0000
                 XTD: 40.0268
              2theta: -74.6030

;
_diffrn_measurement_device
;
AFC12 (Right): Kappa 3 circle
;
_diffrn_measurement_device_type
;
Rigaku Saturn724+ (4x4 bin mode)
;
_diffrn_measurement_method 'profile data from \w-scans'
_diffrn_measurement_specimen_support Loop
_diffrn_orient_matrix_type XPlain
_diffrn_orient_matrix_UB_11 0.116163
_diffrn_orient_matrix_UB_12 0.011632
_diffrn_orient_matrix_UB_13 0.081676
_diffrn_orient_matrix_UB_21 -0.113394
_diffrn_orient_matrix_UB_22 0.016186
_diffrn_orient_matrix_UB_23 0.076825
_diffrn_orient_matrix_UB_31 0.010420
_diffrn_orient_matrix_UB_32 -0.096588
_diffrn_orient_matrix_UB_33 -0.004175
_diffrn_radiation_monochromator Confocal
_diffrn_radiation_type 'Mo K\a'
_diffrn_radiation_wavelength 0.71075
_diffrn_reflns_av_R_equivalents 0.0445
_diffrn_reflns_av_sigmaI/netI 0.0304
_diffrn_reflns_limit_h_max 16
_diffrn_reflns_limit_h_min -17
_diffrn_reflns_limit_k_max 18
_diffrn_reflns_limit_k_min -16
_diffrn_reflns_limit_l_max 25
_diffrn_reflns_limit_l_min -25
_diffrn_reflns_number 51750
_diffrn_reflns_theta_full 57.89
_diffrn_reflns_theta_max 57.90
_diffrn_reflns_theta_min 3.05
_diffrn_reflns_transf_matrix_11 0.116163
_diffrn_reflns_transf_matrix_12 0.011632
_diffrn_reflns_transf_matrix_13 0.081676
_diffrn_reflns_transf_matrix_21 -0.113394
_diffrn_reflns_transf_matrix_22 0.016186
_diffrn_reflns_transf_matrix_23 0.076825
_diffrn_reflns_transf_matrix_31 0.010420
_diffrn_reflns_transf_matrix_32 -0.096588
_diffrn_reflns_transf_matrix_33 -0.004175
_diffrn_source MicroMax003_Mo
_diffrn_source_current 0.6
_diffrn_source_power 0.0
_diffrn_source_voltage 50.0
_diffrn_standards_number 0
_exptl_absorpt_coefficient_mu 0.124
_exptl_absorpt_correction_T_max 0.9780
_exptl_absorpt_correction_T_min 0.9429
_exptl_absorpt_correction_type numerical
_exptl_absorpt_process_details 'NUMABS (Rigaku, 1999)'
_exptl_crystal_colour Colorless
_exptl_crystal_density_diffrn 1.572
_exptl_crystal_density_method 'not measured'
_exptl_crystal_description Block
_exptl_crystal_F_000 280.00
_exptl_crystal_size_max 0.480
_exptl_crystal_size_mid 0.320
_exptl_crystal_size_min 0.180
_refine_diff_density_max 0.234
_refine_diff_density_min -0.205
_refine_diff_density_rms 0.055
_refine_ls_extinction_method none
_refine_ls_goodness_of_fit_ref 1.26
_refine_ls_matrix_type full
_refine_ls_number_parameters 706
_refine_ls_number_reflns 9921
_refine_ls_number_restraints 0
_refine_ls_R_factor_all 0.049
_refine_ls_R_factor_gt 0.030
_refine_ls_shift/su_max 0.01979
_refine_ls_structure_factor_coef Fsqd
_refine_ls_weighting_details
;
        calc w2 = 1/[s^2^(Fo^2^)]
;
_refine_ls_weighting_scheme calc
_refine_ls_wR_factor_ref 0.066
_reflns_number_gt 10479
_reflns_number_total 14391
_reflns_shell_number_unique_all 14391
_reflns_threshold_expression >2sigma(I)
_cod_data_source_file cg5b00408_si_004.cif
_cod_data_source_block FORMII
_cod_depositor_comments
;
The following automatic conversions were performed:

'_space_group_crystal_system' value 'Triclinic' changed to
'triclinic' according to
/usr/data/users/saulius/crontab/automatic-downloads/rss-feeds/ACS/lib/dictionaries/cif_core.dic
dictionary named 'cif_core.dic' version 2.4.2 from 2011-04-26.

Automatic conversion script
Id: cif_fix_values 3271 2015-04-21 07:52:19Z andrius 

 Adding full bibliography for 4513189--4513191.cif.
;
_cod_database_code 4513189

loop_
_space_group_symop_id
_space_group_symop_operation_xyz
1 +X,+Y,+Z
2 -X,-Y,-Z

loop_
_atom_local_axes_atom_label
_atom_local_axes_atom0
_atom_local_axes_ax1
_atom_local_axes_atom1
_atom_local_axes_atom2
_atom_local_axes_ax2
O(1) C(7) Z O(1) C(8) Y
O(2) N(1) Z O(2) O(3) Y
O(3) N(1) Z O(3) O(2) Y
O(4) N(2) Z O(4) O(5) Y
O(5) N(2) Z O(5) O(4) Y
N(1) O(3) Z N(1) O(2) Y
N(2) O(5) Z N(2) O(4) Y
C(1) C(2) Z C(1) C(6) Y
C(2) H(2) Z C(2) C(3) Y
C(3) C(2) Z C(3) C(4) Y
C(4) H(4) Z C(4) C(5) Y
C(5) H(5) Z C(5) C(4) Y
C(6) H(6) Z C(6) C(5) Y
C(7) O(1) Z C(7) C(1) Y
C(8) C(9) Z C(8) C(13) Y
C(9) H(9) Z C(9) C(10) Y
C(10) C(11) Z C(10) C(9) Y
C(11) H(11) Z C(11) C(10) Y
C(12) H(12) Z C(12) C(13) Y
C(13) H(13) Z C(13) C(12) Y
H(2) C(2) Z H(2) C(1) Y
H(4) C(4) Z H(4) C(3) Y
H(5) C(5) Z H(5) C(4) Y
H(6) C(6) Z H(6) C(5) Y
H(9) C(9) Z H(9) C(8) Y
H(11) C(11) Z H(11) C(12) Y
H(12) C(12) Z H(12) C(13) Y
H(13) C(13) Z H(13) C(8) Y

loop_
_atom_rho_multipole_atom_label
_atom_rho_multipole_coeff_Pv
_atom_rho_multipole_coeff_P00
_atom_rho_multipole_coeff_P11
_atom_rho_multipole_coeff_P1-1
_atom_rho_multipole_coeff_P10
_atom_rho_multipole_coeff_P20
_atom_rho_multipole_coeff_P21
_atom_rho_multipole_coeff_P2-1
_atom_rho_multipole_coeff_P22
_atom_rho_multipole_coeff_P2-2
_atom_rho_multipole_coeff_P30
_atom_rho_multipole_coeff_P31
_atom_rho_multipole_coeff_P3-1
_atom_rho_multipole_coeff_P32
_atom_rho_multipole_coeff_P3-2
_atom_rho_multipole_coeff_P33
_atom_rho_multipole_coeff_P3-3
_atom_rho_multipole_coeff_P40
_atom_rho_multipole_coeff_P41
_atom_rho_multipole_coeff_P4-1
_atom_rho_multipole_coeff_P42
_atom_rho_multipole_coeff_P4-2
_atom_rho_multipole_coeff_P43
_atom_rho_multipole_coeff_P4-3
_atom_rho_multipole_coeff_P44
_atom_rho_multipole_coeff_P4-4
_atom_rho_multipole_kappa
_atom_rho_multipole_kappa_prime0
_atom_rho_multipole_kappa_prime1
_atom_rho_multipole_kappa_prime2
_atom_rho_multipole_kappa_prime3
_atom_rho_multipole_kappa_prime4
O(1) 6.42(5) 0 0.022(11) 0.022(11) -0.076(10) 0.032(10) 0.004(10) -0.023(10) -0.158(11) -0.006(10) 0.033(8) 0.007(7) 0.006(7) 0.041(7) 0.022(7) 0.002(7) 0.011(7) 0.028(10) 0.019(9) 0.041(9) 0.033(9) 0.004(9) -0.006(9) -0.017(9) -0.020(9) -0.013(9) 0.991(3) 1.09(5) 1.09(5) 1.09(5) 1.09(5) 1.09(5)
O(2) 6.13(4) 0 0.106(16) -0.028(14) -0.127(18) -0.072(18) 0.030(18) 0.010(15) -0.140(15) 0.003(15) -0.016(11) -0.014(10) -0.009(10) 0.065(10) 0.016(10) 0.037(9) -0.005(9) 0.047(14) 0.004(13) -0.050(12) 0.020(14) -0.001(13) 0.011(13) 0.011(13) 0.011(11) -0.016(11) 1.001(2) 1.13(3) 1.13(3) 1.13(3) 1.13(3) 1.13(3)
O(3) 6.21(4) 0 -0.039(16) 0.040(17) -0.072(16) -0.072(18) 0.021(16) 0.000(15) -0.168(16) 0.045(16) 0.010(12) 0.020(10) 0.027(10) -0.003(11) -0.010(11) 0.007(10) -0.023(10) -0.011(15) 0.000(13) 0.003(14) 0.030(14) 0.011(14) 0.017(14) 0.018(14) -0.019(12) 0.015(12) 1.001(2) 1.13(3) 1.13(3) 1.13(3) 1.13(3) 1.13(3)
O(4) 6.16(4) 0 0.025(13) 0.001(11) -0.094(14) -0.065(14) -0.001(14) -0.010(11) -0.128(12) -0.011(11) 0.020(9) -0.005(9) 0.028(8) 0.021(8) -0.003(8) 0.006(7) -0.015(7) 0.019(12) -0.043(11) 0.011(10) 0.006(11) -0.023(11) 0.005(10) -0.001(10) -0.025(9) -0.011(9) 1.001(2) 1.13(3) 1.13(3) 1.13(3) 1.13(3) 1.13(3)
O(5) 6.19(4) 0 0.032(17) -0.045(14) -0.083(15) -0.050(16) 0.059(17) 0.011(14) -0.153(16) 0.069(17) 0.012(11) 0.014(10) 0.013(9) 0.056(10) 0.017(10) 0.033(10) -0.053(10) 0.019(14) 0.031(13) -0.007(11) 0.023(13) 0.004(13) 0.027(13) -0.012(13) 0.006(13) 0.040(13) 1.001(2) 1.13(3) 1.13(3) 1.13(3) 1.13(3) 1.13(3)
N(1) 5.30(6) 0 0.06(2) 0.10(3) -0.05(3) 0.28(3) 0.009(18) -0.05(2) -0.33(2) -0.001(19) 0.54(4) 0.04(2) 0.00(2) 0.42(3) 0.01(2) -0.02(2) -0.06(2) -0.06(3) 0.02(3) -0.01(3) -0.09(3) 0.07(3) 0.00(3) 0.04(3) 0.07(2) -0.01(2) 0.986(4) 0.690(12) 0.690(12) 0.690(12) 0.690(12) 0.690(12)
N(2) 5.17(5) 0 0.04(2) 0.04(2) 0.00(3) 0.23(2) 0.021(17) -0.11(2) -0.27(2) 0.016(16) 0.49(3) 0.00(2) 0.06(2) 0.39(3) 0.02(2) 0.017(18) -0.052(19) 0.02(3) 0.07(3) -0.04(3) -0.08(3) 0.01(3) 0.05(2) 0.02(2) 0.02(2) -0.08(2) 0.986(4) 0.690(12) 0.690(12) 0.690(12) 0.690(12) 0.690(12)
C(1) 3.92(5) 0 0.01(2) 0.05(3) 0.10(3) 0.13(2) 0.022(18) 0.02(2) -0.231(19) -0.073(18) 0.35(2) 0.01(2) 0.06(2) 0.23(2) 0.01(2) -0.024(18) 0.047(19) -0.01(3) 0.06(2) 0.00(3) -0.01(3) -0.03(3) 0.00(2) 0.01(3) 0.05(2) 0.01(2) 1.024(3) 0.833(7) 0.833(7) 0.833(7) 0.833(7) 0.833(7)
C(2) 4.04(5) 0 -0.07(2) -0.06(3) 0.05(3) 0.18(2) 0.001(17) -0.05(2) -0.23(2) 0.011(19) 0.34(3) -0.060(18) 0.09(2) 0.17(2) -0.02(2) -0.02(2) 0.03(2) 0.10(3) -0.06(2) -0.03(3) -0.03(2) 0.05(3) 0.01(2) -0.02(3) 0.04(2) -0.03(2) 1.024(3) 0.833(7) 0.833(7) 0.833(7) 0.833(7) 0.833(7)
C(3) 3.78(6) 0 0.02(2) 0.15(3) 0.13(3) 0.23(2) 0.004(19) -0.15(2) -0.075(19) 0.037(19) 0.31(3) -0.03(2) -0.11(3) 0.23(2) 0.01(2) -0.009(19) 0.04(2) 0.01(4) -0.05(3) 0.02(4) -0.01(3) -0.08(3) -0.03(3) 0.00(3) 0.06(2) -0.04(2) 1.024(3) 0.833(7) 0.833(7) 0.833(7) 0.833(7) 0.833(7)
C(4) 4.10(5) 0 -0.07(2) -0.11(3) 0.18(3) 0.20(2) -0.092(18) 0.01(2) -0.26(2) -0.06(2) 0.40(3) -0.075(19) 0.11(3) 0.21(2) 0.05(2) -0.02(2) 0.10(2) 0.00(3) -0.05(2) 0.02(3) -0.02(3) 0.01(3) 0.01(3) -0.05(3) 0.06(2) 0.06(2) 1.024(3) 0.833(7) 0.833(7) 0.833(7) 0.833(7) 0.833(7)
C(5) 4.08(5) 0 -0.04(2) 0.16(3) 0.00(3) 0.20(2) 0.032(17) 0.01(2) -0.18(2) -0.02(2) 0.35(2) -0.009(19) 0.03(3) 0.24(2) -0.02(2) 0.04(2) -0.04(2) 0.06(3) 0.04(2) -0.05(3) 0.01(2) 0.00(3) -0.03(2) 0.03(3) 0.00(3) 0.04(2) 1.024(3) 0.833(7) 0.833(7) 0.833(7) 0.833(7) 0.833(7)
C(6) 4.14(5) 0 -0.01(2) 0.04(3) -0.04(3) 0.11(2) -0.007(17) -0.04(2) -0.32(2) -0.009(19) 0.39(2) -0.019(18) -0.07(2) 0.24(2) -0.07(2) 0.04(2) 0.00(2) 0.06(3) -0.04(2) 0.00(3) 0.00(2) 0.09(3) -0.03(2) 0.00(2) 0.07(2) 0.01(2) 1.024(3) 0.833(7) 0.833(7) 0.833(7) 0.833(7) 0.833(7)
C(7) 3.95(8) 0 0.02(2) 0.03(3) 0.12(3) 0.33(3) 0.011(16) -0.029(18) -0.26(2) -0.023(18) 0.40(4) -0.027(19) 0.05(2) 0.30(3) 0.04(2) -0.04(2) 0.00(2) 0.01(3) -0.05(2) 0.02(3) -0.07(3) 0.06(3) 0.01(2) 0.00(3) -0.03(2) 0.03(2) 1.035(7) 0.81(2) 0.81(2) 0.81(2) 0.81(2) 0.81(2)
C(8) 3.98(5) 0 -0.02(2) -0.03(3) 0.06(3) 0.084(19) 0.035(17) -0.06(2) -0.215(18) -0.046(18) 0.34(2) 0.02(2) -0.09(2) 0.23(2) -0.03(2) 0.034(19) 0.05(2) -0.03(3) 0.00(2) -0.03(3) -0.06(3) 0.09(3) -0.04(2) 0.06(3) 0.04(2) 0.01(2) 1.024(3) 0.833(7) 0.833(7) 0.833(7) 0.833(7) 0.833(7)
C(9) 4.04(5) 0 0.02(2) -0.01(3) 0.03(3) 0.18(2) 0.061(16) 0.07(2) -0.160(18) -0.016(18) 0.34(2) -0.013(17) 0.01(2) 0.24(2) -0.03(2) -0.002(19) 0.01(2) 0.05(3) 0.01(2) 0.00(3) -0.08(2) 0.00(2) -0.02(2) -0.05(2) -0.05(2) -0.02(2) 1.024(3) 0.833(7) 0.833(7) 0.833(7) 0.833(7) 0.833(7)
C(10) 3.96(5) 0 -0.01(2) 0.18(3) 0.04(3) 0.23(2) -0.038(19) -0.11(2) -0.112(18) 0.013(17) 0.34(3) -0.01(2) 0.06(3) 0.29(2) 0.01(2) 0.050(19) 0.042(19) 0.07(3) 0.05(2) 0.00(3) -0.03(3) -0.03(3) 0.02(2) -0.03(3) 0.06(2) -0.02(2) 1.024(3) 0.833(7) 0.833(7) 0.833(7) 0.833(7) 0.833(7)
C(11) 3.87(5) 0 -0.02(2) 0.05(3) 0.03(3) 0.16(2) 0.009(17) -0.01(2) -0.25(2) 0.000(19) 0.27(2) -0.049(18) -0.04(2) 0.14(2) -0.01(2) 0.03(2) -0.03(2) 0.08(3) -0.04(2) -0.02(3) 0.03(2) -0.01(3) 0.03(2) 0.05(2) 0.08(2) -0.01(2) 1.024(3) 0.833(7) 0.833(7) 0.833(7) 0.833(7) 0.833(7)
C(12) 4.07(5) 0 -0.01(2) -0.11(3) -0.10(3) 0.15(2) -0.017(17) 0.01(2) -0.21(2) 0.031(19) 0.39(2) -0.012(18) -0.11(2) 0.22(2) -0.02(2) 0.01(2) -0.01(2) 0.04(3) 0.00(2) -0.14(3) -0.06(2) 0.02(3) 0.01(2) -0.01(3) -0.03(2) 0.04(2) 1.024(3) 0.833(7) 0.833(7) 0.833(7) 0.833(7) 0.833(7)
C(13) 4.10(5) 0 -0.04(2) -0.01(3) -0.05(3) 0.10(2) 0.003(16) 0.00(2) -0.25(2) 0.036(19) 0.32(2) -0.029(17) 0.02(2) 0.24(2) -0.01(2) -0.03(2) 0.00(2) 0.11(3) -0.08(2) 0.01(3) 0.02(2) -0.01(3) 0.00(2) -0.05(2) 0.09(2) 0.01(2) 1.024(3) 0.833(7) 0.833(7) 0.833(7) 0.833(7) 0.833(7)
H(2) 0.82(3) 0 0 0 0.198(16) 0 0 0 0 0 0 0 0 0 0 0 0 0 0 0 0 0 0 0 0 0 1.2 1.2 1.2 1.2 1.2 1.2
H(4) 0.63(2) 0 0 0 0.086(15) 0 0 0 0 0 0 0 0 0 0 0 0 0 0 0 0 0 0 0 0 0 1.2 1.2 1.2 1.2 1.2 1.2
H(5) 0.74(2) 0 0 0 0.138(15) 0 0 0 0 0 0 0 0 0 0 0 0 0 0 0 0 0 0 0 0 0 1.2 1.2 1.2 1.2 1.2 1.2
H(6) 0.77(2) 0 0 0 0.139(16) 0 0 0 0 0 0 0 0 0 0 0 0 0 0 0 0 0 0 0 0 0 1.2 1.2 1.2 1.2 1.2 1.2
H(9) 0.86(2) 0 0 0 0.195(17) 0 0 0 0 0 0 0 0 0 0 0 0 0 0 0 0 0 0 0 0 0 1.2 1.2 1.2 1.2 1.2 1.2
H(11) 0.81(3) 0 0 0 0.184(17) 0 0 0 0 0 0 0 0 0 0 0 0 0 0 0 0 0 0 0 0 0 1.2 1.2 1.2 1.2 1.2 1.2
H(12) 0.87(3) 0 0 0 0.178(18) 0 0 0 0 0 0 0 0 0 0 0 0 0 0 0 0 0 0 0 0 0 1.2 1.2 1.2 1.2 1.2 1.2
H(13) 0.87(3) 0 0 0 0.220(17) 0 0 0 0 0 0 0 0 0 0 0 0 0 0 0 0 0 0 0 0 0 1.2 1.2 1.2 1.2 1.2 1.2

loop_
_atom_site_label
_atom_site_type_symbol
_atom_site_fract_x
_atom_site_fract_y
_atom_site_fract_z
_atom_site_U_iso_or_equiv
_atom_site_adp_type
_atom_site_occupancy
_atom_site_symmetry_multiplicity
O(1) O 0.58336(7) 1.13156(6) 0.04893(4) 0.017 Uani 1 2
O(2) O 1.10354(13) 0.86987(13) -0.23535(6) 0.029 Uani 1 2
O(3) O 1.31600(13) 0.60059(12) -0.16827(10) 0.032 Uani 1 2
O(4) O 0.37817(10) 0.47986(7) 0.40033(6) 0.022 Uani 1 2
O(5) O 0.14096(12) 0.62418(10) 0.51130(8) 0.03 Uani 1 2
N(1) N 1.17110(6) 0.72752(6) -0.15210(4) 0.021 Uani 1 2
N(2) N 0.27887(5) 0.61829(4) 0.43767(3) 0.017 Uani 1 2
C(1) C 0.80725(5) 0.83121(4) 0.11096(3) 0.014 Uani 1 2
C(2) C 0.90077(5) 0.84621(4) -0.01023(3) 0.015 Uani 1 2
C(3) C 1.07425(5) 0.71134(5) -0.02484(3) 0.016 Uani 1 2
C(4) C 1.16060(6) 0.56218(5) 0.07589(4) 0.019 Uani 1 2
C(5) C 1.06611(6) 0.54978(5) 0.19600(4) 0.019 Uani 1 2
C(6) C 0.89129(5) 0.68322(4) 0.21371(3) 0.016 Uani 1 2
C(7) C 0.62591(4) 0.98268(4) 0.12728(3) 0.013 Uani 1 2
C(8) C 0.49882(4) 0.95558(4) 0.24307(3) 0.013 Uani 1 2
C(9) C 0.45388(5) 0.79445(4) 0.28569(3) 0.014 Uani 1 2
C(10) C 0.32838(5) 0.78597(4) 0.39122(3) 0.014 Uani 1 2
C(11) C 0.25026(5) 0.92701(4) 0.45685(3) 0.016 Uani 1 2
C(12) C 0.29863(5) 1.08566(4) 0.41368(3) 0.017 Uani 1 2
C(13) C 0.42012(5) 1.10082(4) 0.30651(3) 0.015 Uani 1 2
H(2) H 0.837988 0.963953 -0.088546 0.035201 Uiso 1 2
H(4) H 1.301884 0.469896 0.058309 0.024382 Uiso 1 2
H(5) H 1.129149 0.436113 0.276758 0.030017 Uiso 1 2
H(6) H 0.82375 0.665884 0.309021 0.028326 Uiso 1 2
H(9) H 0.512908 0.68434 0.234559 0.032816 Uiso 1 2
H(11) H 0.154396 0.909628 0.538777 0.035043 Uiso 1 2
H(12) H 0.246257 1.201296 0.459929 0.041748 Uiso 1 2
H(13) H 0.453807 1.22602 0.27088 0.040112 Uiso 1 2

loop_
_atom_site_aniso_label
_atom_site_aniso_U_11
_atom_site_aniso_U_22
_atom_site_aniso_U_33
_atom_site_aniso_U_23
_atom_site_aniso_U_13
_atom_site_aniso_U_12
O(1) 0.01931(17) 0.01326(12) 0.01654(12) -0.00003(9) 0.00063(13) -0.00457(14)
O(2) 0.0298(3) 0.0417(3) 0.01654(17) -0.00731(19) 0.00737(18) -0.0142(3)
O(3) 0.0311(3) 0.0301(3) 0.0391(3) -0.0210(2) 0.0204(2) -0.0144(2)
O(4) 0.0246(2) 0.01621(14) 0.02675(19) -0.00464(13) 0.00079(17) -0.01010(17)
O(5) 0.0273(3) 0.0280(3) 0.0364(3) -0.0056(2) 0.0136(2) -0.0161(2)
N(1) 0.02167(14) 0.02694(14) 0.02126(12) -0.01345(11) 0.00902(10) -0.01302(13)
N(2) 0.01677(12) 0.01738(10) 0.01897(10) -0.00195(8) 0.00105(9) -0.00855(10)
C(1) 0.01382(11) 0.01338(9) 0.01318(9) -0.00283(7) 0.00146(8) -0.00455(9)
C(2) 0.01567(12) 0.01633(10) 0.01364(10) -0.00421(7) 0.00229(8) -0.00640(10)
C(3) 0.01546(13) 0.01801(11) 0.01809(11) -0.00780(8) 0.00426(9) -0.00762(11)
C(4) 0.01493(13) 0.01739(11) 0.02471(14) -0.00718(10) 0.00241(11) -0.00421(11)
C(5) 0.01591(14) 0.01630(11) 0.02161(13) -0.00210(9) -0.00080(10) -0.00278(11)
C(6) 0.01487(12) 0.01502(10) 0.01550(10) -0.00162(7) 0.00058(8) -0.00374(10)
C(7) 0.01426(11) 0.01234(9) 0.01312(9) -0.00229(7) 0.00089(7) -0.00468(9)
C(8) 0.01372(11) 0.01215(9) 0.01396(9) -0.00317(7) 0.00158(8) -0.00406(9)
C(9) 0.01463(11) 0.01303(9) 0.01577(10) -0.00419(7) 0.00240(8) -0.00524(9)
C(10) 0.01357(11) 0.01410(9) 0.01519(10) -0.00258(7) 0.00159(8) -0.00507(9)
C(11) 0.01561(12) 0.01665(11) 0.01524(10) -0.00397(8) 0.00277(8) -0.00437(10)
C(12) 0.01815(13) 0.01498(10) 0.01690(11) -0.00584(8) 0.00304(9) -0.00370(10)
C(13) 0.01651(12) 0.01236(9) 0.01631(10) -0.00401(7) 0.00172(8) -0.00403(9)

loop_
_geom_angle_atom_site_label_1
_geom_angle_atom_site_label_2
_geom_angle_atom_site_label_3
_geom_angle
_geom_angle_site_symmetry_1
_geom_angle_site_symmetry_2
_geom_angle_site_symmetry_3
_geom_angle_publ_flag
O(2) N(1) O(3) 124.08(6) 1_555 1_555 1_555 yes
O(2) N(1) C(3) 117.65(5) 1_555 1_555 1_555 yes
O(3) N(1) C(3) 118.25(6) 1_555 1_555 1_555 yes
O(4) N(2) O(5) 123.65(5) 1_555 1_555 1_555 yes
O(4) N(2) C(10) 117.97(4) 1_555 1_555 1_555 yes
O(5) N(2) C(10) 118.38(5) 1_555 1_555 1_555 yes
C(2) C(1) C(6) 119.51(3) 1_555 1_555 1_555 yes
C(2) C(1) C(7) 117.91(3) 1_555 1_555 1_555 yes
C(6) C(1) C(7) 122.45(3) 1_555 1_555 1_555 yes
C(1) C(2) C(3) 118.53(3) 1_555 1_555 1_555 yes
C(1) C(2) H(2) 119.31(3) 1_555 1_555 1_555 yes
C(3) C(2) H(2) 122.13(3) 1_555 1_555 1_555 yes
N(1) C(3) C(2) 118.25(3) 1_555 1_555 1_555 yes
N(1) C(3) C(4) 118.70(4) 1_555 1_555 1_555 yes
C(2) C(3) C(4) 123.05(3) 1_555 1_555 1_555 yes
C(3) C(4) C(5) 117.70(3) 1_555 1_555 1_555 yes
C(3) C(4) H(4) 118.08(4) 1_555 1_555 1_555 yes
C(5) C(4) H(4) 124.02(4) 1_555 1_555 1_555 yes
C(4) C(5) C(6) 120.60(3) 1_555 1_555 1_555 yes
C(4) C(5) H(5) 119.81(4) 1_555 1_555 1_555 yes
C(6) C(5) H(5) 119.59(3) 1_555 1_555 1_555 yes
C(1) C(6) C(5) 120.61(3) 1_555 1_555 1_555 yes
C(1) C(6) H(6) 122.01(3) 1_555 1_555 1_555 yes
C(5) C(6) H(6) 117.38(3) 1_555 1_555 1_555 yes
O(1) C(7) C(1) 120.47(3) 1_555 1_555 1_555 yes
O(1) C(7) C(8) 119.50(3) 1_555 1_555 1_555 yes
C(1) C(7) C(8) 119.97(2) 1_555 1_555 1_555 yes
C(7) C(8) C(9) 122.05(3) 1_555 1_555 1_555 yes
C(7) C(8) C(13) 117.62(2) 1_555 1_555 1_555 yes
C(9) C(8) C(13) 120.31(3) 1_555 1_555 1_555 yes
C(8) C(9) C(10) 117.52(3) 1_555 1_555 1_555 yes
C(8) C(9) H(9) 119.69(3) 1_555 1_555 1_555 yes
C(10) C(9) H(9) 122.75(3) 1_555 1_555 1_555 yes
N(2) C(10) C(9) 118.53(3) 1_555 1_555 1_555 yes
N(2) C(10) C(11) 118.15(3) 1_555 1_555 1_555 yes
C(9) C(10) C(11) 123.31(3) 1_555 1_555 1_555 yes
C(10) C(11) C(12) 118.23(3) 1_555 1_555 1_555 yes
C(10) C(11) H(11) 118.96(3) 1_555 1_555 1_555 yes
C(12) C(11) H(11) 122.81(3) 1_555 1_555 1_555 yes
C(11) C(12) C(13) 120.05(3) 1_555 1_555 1_555 yes
C(11) C(12) H(12) 123.19(3) 1_555 1_555 1_555 yes
C(13) C(12) H(12) 116.76(3) 1_555 1_555 1_555 yes
C(8) C(13) C(12) 120.55(3) 1_555 1_555 1_555 yes
C(8) C(13) H(13) 119.38(3) 1_555 1_555 1_555 yes
C(12) C(13) H(13) 120.06(3) 1_555 1_555 1_555 yes

loop_
_geom_bond_atom_site_label_1
_geom_bond_atom_site_label_2
_geom_bond_distance
_geom_bond_site_symmetry_1
_geom_bond_site_symmetry_2
_geom_bond_publ_flag
O(1) C(7) 1.2228(5) 1_555 1_555 yes
O(2) N(1) 1.2289(9) 1_555 1_555 yes
O(3) N(1) 1.2256(9) 1_555 1_555 yes
O(4) N(2) 1.2255(7) 1_555 1_555 yes
O(5) N(2) 1.2246(7) 1_555 1_555 yes
N(1) C(3) 1.4647(4) 1_555 1_555 yes
N(2) C(10) 1.4666(4) 1_555 1_555 yes
C(1) C(2) 1.3989(4) 1_555 1_555 yes
C(1) C(6) 1.3977(4) 1_555 1_555 yes
C(1) C(7) 1.4927(4) 1_555 1_555 yes
C(2) C(3) 1.3864(5) 1_555 1_555 yes
C(2) H(2) 1.0830(3) 1_555 1_555 yes
C(3) C(4) 1.3933(5) 1_555 1_555 yes
C(4) C(5) 1.3918(5) 1_555 1_555 yes
C(4) H(4) 1.0835(4) 1_555 1_555 yes
C(5) C(6) 1.3948(5) 1_555 1_555 yes
C(5) H(5) 1.0831(3) 1_555 1_555 yes
C(6) H(6) 1.0831(3) 1_555 1_555 yes
C(7) C(8) 1.4955(4) 1_555 1_555 yes
C(8) C(9) 1.3971(4) 1_555 1_555 yes
C(8) C(13) 1.4009(4) 1_555 1_555 yes
C(9) C(10) 1.3907(4) 1_555 1_555 yes
C(9) H(9) 1.0827(3) 1_555 1_555 yes
C(10) C(11) 1.3892(4) 1_555 1_555 yes
C(11) C(12) 1.3932(4) 1_555 1_555 yes
C(11) H(11) 1.0832(3) 1_555 1_555 yes
C(12) C(13) 1.3904(4) 1_555 1_555 yes
C(12) H(12) 1.0830(3) 1_555 1_555 yes
C(13) H(13) 1.0828(3) 1_555 1_555 yes
